data_7101575
loop_
_publ_author_name
'Huang, Yong-Quan'
'Ding, Bin'
'Song, Hai-Bin'
'Zhao, Bin'
'Ren, Peng'
'Cheng, Peng'
'Wang, Hong-Gen'
'Liao, Dai-Zheng'
'Yan, Shi-Ping'

_publ_section_title
;
 A novel 3D porous metal--organic framework based on trinuclear cadmium clusters
 as a promising luminescent material exhibiting tunable emissions between UV and
 visible wavelengths
;
_journal_coden_ASTM CHCOFS
_journal_issue 47
_journal_name_full
;
 Chemical Communications (Cambridge, United Kingdom)
;
_journal_page_first 4906
_journal_page_last 4908
_journal_paper_doi 10.1039/b610185b
_journal_year 2006
_chemical_formula_sum 'C54 H71 B2 Cd3 F14 N42 O15.5 Si'
_chemical_formula_weight 2209.44
_space_group_IT_number 148
_symmetry_cell_setting rhombohedral
_symmetry_space_group_name_Hall '-R 3'
_symmetry_space_group_name_H-M 'R -3 :H'
_atom_sites_solution_hydrogens geom
_atom_sites_solution_primary direct
_atom_sites_solution_secondary difmap
_audit_creation_method SHELXL-97
_cell_angle_alpha 90.00
_cell_angle_beta 90.00
_cell_angle_gamma 120.00
_cell_formula_units_Z 3
_cell_length_a 20.1077(11)
_cell_length_b 20.1077(11)
_cell_length_c 20.234(2)
_cell_measurement_reflns_used 2000
_cell_measurement_temperature 294(2)
_cell_measurement_theta_max 23
_cell_measurement_theta_min 3
_cell_volume 7085.1(9)
_computing_cell_refinement 'Bruker SMART'
_computing_data_collection 'Bruker SMART'
_computing_data_reduction 'Bruker SAINT'
_computing_molecular_graphics 'Bruker SHELXTL'
_computing_publication_material 'Bruker SHELXTL'
_computing_structure_refinement 'SHELXL-97 (Sheldrick, 1997)'
_computing_structure_solution 'SHELXS-97 (Sheldrick, 1990)'
_diffrn_ambient_temperature 294(2)
_diffrn_detector_area_resol_mean 6.91
_diffrn_measured_fraction_theta_full 0.998
_diffrn_measured_fraction_theta_max 0.998
_diffrn_measurement_device_type 'Bruker SMART 1000'
_diffrn_measurement_method '/w and /f scans'
_diffrn_radiation_monochromator graphite
_diffrn_radiation_source 'fine-focus sealed tube'
_diffrn_radiation_type MoK\a
_diffrn_radiation_wavelength 0.71073
_diffrn_reflns_av_R_equivalents 0.0317
_diffrn_reflns_av_sigmaI/netI 0.0251
_diffrn_reflns_limit_h_max 24
_diffrn_reflns_limit_h_min -25
_diffrn_reflns_limit_k_max 20
_diffrn_reflns_limit_k_min -25
_diffrn_reflns_limit_l_max 23
_diffrn_reflns_limit_l_min -25
_diffrn_reflns_number 13502
_diffrn_reflns_theta_full 26.40
_diffrn_reflns_theta_max 26.40
_diffrn_reflns_theta_min 1.54
_exptl_absorpt_coefficient_mu 0.787
_exptl_absorpt_correction_T_max 1.000000
_exptl_absorpt_correction_T_min 0.865915
_exptl_absorpt_correction_type multi-scan
_exptl_absorpt_process_details SADABS
_exptl_crystal_colour colorless
_exptl_crystal_density_diffrn 1.553
_exptl_crystal_density_meas ?
_exptl_crystal_density_method 'not measured'
_exptl_crystal_description block
_exptl_crystal_F_000 3321
_exptl_crystal_size_max 0.24
_exptl_crystal_size_mid 0.22
_exptl_crystal_size_min 0.16
_refine_diff_density_max 1.000
_refine_diff_density_min -0.996
_refine_diff_density_rms 0.143
_refine_ls_extinction_coef 0.00039(10)
_refine_ls_extinction_expression Fc^*^=kFc[1+0.001xFc^2^\l^3^/sin(2\q)]^-1/4^
_refine_ls_extinction_method SHELXL
_refine_ls_goodness_of_fit_ref 1.009
_refine_ls_hydrogen_treatment constr
_refine_ls_matrix_type full
_refine_ls_number_parameters 252
_refine_ls_number_reflns 3224
_refine_ls_number_restraints 46
_refine_ls_restrained_S_all 1.028
_refine_ls_R_factor_all 0.0495
_refine_ls_R_factor_gt 0.0413
_refine_ls_shift/su_max 0.001
_refine_ls_shift/su_mean 0.000
_refine_ls_structure_factor_coef Fsqd
_refine_ls_weighting_details 'calc w=1/[\s^2^(Fo^2^)+(0.0848P)^2^+60.1232P] where P=(Fo^2^+2Fc^2^)/3'
_refine_ls_weighting_scheme calc
_refine_ls_wR_factor_gt 0.1269
_refine_ls_wR_factor_ref 0.1357
_reflns_number_gt 2780
_reflns_number_total 3224
_reflns_threshold_expression >2sigma(I)
_cod_data_source_file b610185b.txt
_cod_depositor_comments
;
The following automatic conversions were performed:
'_symmetry_cell_setting' value 'Rhombohedral' changed to 'rhombohedral'
according to '/home/saulius/struct/CIF-dictionaries/cif_core.dic'
dictionary named 'cif_core.dic' version 2.4.1 from
2010-06-29.

'_exptl_absorpt_correction_type' value 'MULTI-SCAN' changed
to 'multi-scan' according to
'/home/saulius/struct/CIF-dictionaries/cif_core.dic' dictionary named
'cif_core.dic' version 2.4.1 from
2010-06-29.

'_refine_ls_hydrogen_treatment' value 'CONSTR' changed to
'constr' according to '/home/saulius/struct/CIF-dictionaries/cif_core.dic'
dictionary named 'cif_core.dic' version 2.4.1 from 2010-06-29.

Automatic conversion script
Id: cif_fix_enum 1527 2010-12-29 10:47:43Z saulius 

The following automatic conversions were performed:

'_exptl_crystal_density_meas' value 'NONE' was changed to '?' - the
value is perceived as not measured.

Automatic conversion script
Id: cif_fix_values 3008 2015-01-20 13:52:24Z robertas 
;
_cod_original_sg_symbol_H-M R-3
_cod_original_formula_sum 'C54 H71 B2 Cd3 F14 N42 O15.50 Si'
_cod_database_code 7101575

loop_
_symmetry_equiv_pos_as_xyz
'x, y, z'
'-y, x-y, z'
'-x+y, -x, z'
'x+2/3, y+1/3, z+1/3'
'-y+2/3, x-y+1/3, z+1/3'
'-x+y+2/3, -x+1/3, z+1/3'
'x+1/3, y+2/3, z+2/3'
'-y+1/3, x-y+2/3, z+2/3'
'-x+y+1/3, -x+2/3, z+2/3'
'-x, -y, -z'
'y, -x+y, -z'
'x-y, x, -z'
'-x+2/3, -y+1/3, -z+1/3'
'y+2/3, -x+y+1/3, -z+1/3'
'x-y+2/3, x+1/3, -z+1/3'
'-x+1/3, -y+2/3, -z+2/3'
'y+1/3, -x+y+2/3, -z+2/3'
'x-y+1/3, x+2/3, -z+2/3'

loop_
_atom_site_label
_atom_site_type_symbol
_atom_site_fract_x
_atom_site_fract_y
_atom_site_fract_z
_atom_site_U_iso_or_equiv
_atom_site_adp_type
_atom_site_occupancy
_atom_site_symmetry_multiplicity
_atom_site_calc_flag
_atom_site_refinement_flags
_atom_site_disorder_assembly
_atom_site_disorder_group
Cd1 Cd 0.3333 0.6667 0.1667 0.0184(2) Uani 1 6 d S . .
Cd2 Cd 0.3333 0.6667 -0.03816(2) 0.01794(18) Uani 1 3 d S . .
N1 N 0.2803(2) 0.55563(18) 0.09932(16) 0.0265(7) Uani 1 1 d . . .
N2 N 0.2730(2) 0.55942(19) 0.03213(16) 0.0298(8) Uani 1 1 d . . .
N3 N 0.2325(3) 0.4403(2) 0.05854(19) 0.0377(9) Uani 1 1 d . . .
N4 N 0.1795(3) 0.3209(2) 0.10817(19) 0.0412(10) Uani 1 1 d . . .
N5 N 0.1268(3) 0.2054(2) 0.1644(2) 0.0438(10) Uani 1 1 d . . .
N6 N 0.1070(4) 0.1819(3) 0.2698(2) 0.0683(17) Uani 1 1 d . . .
N7 N 0.0672(2) 0.1135(2) 0.23558(18) 0.0372(9) Uani 1 1 d . . .
C1 C 0.2556(3) 0.4840(2) 0.1144(2) 0.0364(10) Uani 1 1 d . . .
H1 H 0.2540 0.4655 0.1569 0.044 Uiso 1 1 calc R . .
C2 C 0.2438(3) 0.4901(2) 0.0089(2) 0.0391(11) Uani 1 1 d . . .
H2 H 0.2324 0.4767 -0.0353 0.047 Uiso 1 1 calc R . .
C3 C 0.2048(3) 0.3599(3) 0.0528(2) 0.0447(12) Uani 1 1 d . . .
C4 C 0.2062(5) 0.3289(3) -0.0078(3) 0.069(2) Uani 1 1 d . . .
H4 H 0.2244 0.3592 -0.0455 0.083 Uiso 1 1 calc R . .
C5 C 0.1795(5) 0.2510(3) -0.0100(3) 0.077(2) Uani 1 1 d . . .
H5 H 0.1788 0.2275 -0.0497 0.093 Uiso 1 1 calc R . .
C6 C 0.1535(4) 0.2080(3) 0.0477(3) 0.0606(17) Uani 1 1 d . . .
H6 H 0.1363 0.1556 0.0480 0.073 Uiso 1 1 calc R . .
C7 C 0.1545(3) 0.2462(3) 0.1040(2) 0.0428(12) Uani 1 1 d . . .
C8 C 0.0811(3) 0.1293(3) 0.1735(2) 0.0434(12) Uani 1 1 d . . .
H8 H 0.0621 0.0931 0.1396 0.052 Uiso 1 1 calc R . .
C9 C 0.1408(5) 0.2351(3) 0.2254(3) 0.073(2) Uani 1 1 d . . .
H9 H 0.1708 0.2871 0.2348 0.087 Uiso 1 1 calc R . .
Si1 Si 0.0000 0.0000 0.0000 0.0387(7) Uani 1 6 d S . .
F1 F 0.07568(17) 0.02131(17) 0.04860(14) 0.0466(7) Uani 1 1 d . . .
O1 O 0.1177(5) 0.2389(4) 0.4034(3) 0.121(3) Uani 1 1 d U . .
O2 O 0.0063(9) 0.2800(9) 0.3892(9) 0.134(6) Uani 0.50 1 d P . .
O3 O 0.2120(16) 0.4364(11) 0.8530(7) 0.158(8) Uani 0.50 1 d P A 1
O3' O 0.145(2) 0.424(2) 0.8680(16) 0.142(15) Uani 0.25 1 d P B 2
F2 F 0.2369(11) -0.0043(13) 0.1621(11) 0.134(8) Uani 0.33 1 d PDU C 1
F3 F 0.2981(14) 0.0493(13) 0.2588(9) 0.192(10) Uani 0.33 1 d PDU C 1
F4 F 0.3000(12) -0.0542(10) 0.2161(10) 0.159(8) Uani 0.33 1 d PDU C 1
F5 F 0.3660(11) 0.0636(12) 0.1668(12) 0.177(10) Uani 0.33 1 d PDU C 1
B1 B 0.3001(10) 0.0131(10) 0.2009(8) 0.117(12) Uani 0.33 1 d PDU C 1
O4 O 0.291(3) 0.007(2) 0.1505(10) 0.160(14) Uani 0.33 1 d P D 2

loop_
_atom_site_aniso_label
_atom_site_aniso_U_11
_atom_site_aniso_U_22
_atom_site_aniso_U_33
_atom_site_aniso_U_23
_atom_site_aniso_U_13
_atom_site_aniso_U_12
Cd1 0.0191(2) 0.0191(2) 0.0168(3) 0.000 0.000 0.00956(12)
Cd2 0.0180(2) 0.0180(2) 0.0178(3) 0.000 0.000 0.00900(10)
N1 0.0347(18) 0.0204(16) 0.0209(16) 0.0002(12) 0.0003(13) 0.0112(14)
N2 0.041(2) 0.0191(16) 0.0209(17) 0.0016(13) 0.0007(14) 0.0084(15)
N3 0.058(3) 0.0169(17) 0.0259(19) 0.0007(14) 0.0039(17) 0.0096(17)
N4 0.063(3) 0.0194(17) 0.0284(19) 0.0015(14) 0.0047(18) 0.0104(17)
N5 0.066(3) 0.0199(18) 0.030(2) 0.0041(15) 0.0054(19) 0.0094(18)
N6 0.115(5) 0.025(2) 0.032(2) 0.0000(18) 0.008(3) 0.011(3)
N7 0.051(2) 0.0210(17) 0.0286(19) 0.0027(14) 0.0002(17) 0.0098(17)
C1 0.057(3) 0.021(2) 0.024(2) -0.0003(16) -0.0011(19) 0.013(2)
C2 0.058(3) 0.020(2) 0.022(2) 0.0016(16) -0.0010(19) 0.007(2)
C3 0.067(3) 0.019(2) 0.032(2) 0.0032(17) 0.007(2) 0.010(2)
C4 0.123(6) 0.029(3) 0.033(3) 0.004(2) 0.014(3) 0.021(3)
C5 0.141(7) 0.031(3) 0.037(3) -0.001(2) 0.022(4) 0.025(4)
C6 0.094(5) 0.022(2) 0.044(3) 0.000(2) 0.014(3) 0.013(3)
C7 0.060(3) 0.021(2) 0.032(2) 0.0036(17) 0.003(2) 0.009(2)
C8 0.063(3) 0.024(2) 0.027(2) 0.0030(17) -0.001(2) 0.009(2)
C9 0.119(6) 0.023(2) 0.035(3) -0.002(2) 0.010(3) 0.005(3)
Si1 0.0388(10) 0.0388(10) 0.0386(17) 0.000 0.000 0.0194(5)
F1 0.0472(17) 0.0492(17) 0.0430(16) -0.0003(13) -0.0048(13) 0.0237(14)
O1 0.190(6) 0.082(4) 0.054(3) -0.008(3) 0.005(4) 0.039(4)
O2 0.101(10) 0.108(11) 0.181(17) -0.043(11) -0.005(10) 0.043(9)
O3 0.25(3) 0.136(14) 0.050(8) -0.010(8) -0.026(12) 0.066(17)
O3' 0.14(3) 0.16(3) 0.068(18) 0.003(18) 0.00(2) 0.03(3)
F2 0.134(8) 0.134(8) 0.134(8) 0.0003(11) -0.0004(11) 0.067(4)
F3 0.192(10) 0.192(10) 0.192(10) -0.0001(11) 0.0000(11) 0.096(5)
F4 0.159(8) 0.159(8) 0.159(8) 0.0005(11) -0.0006(11) 0.079(4)
F5 0.177(10) 0.177(10) 0.177(10) 0.0005(11) -0.0002(11) 0.088(5)
B1 0.117(12) 0.117(12) 0.117(12) 0.0001(11) -0.0001(11) 0.058(6)
O4 0.31(5) 0.20(3) 0.056(12) -0.002(14) 0.019(17) 0.19(3)

loop_
_atom_type_symbol
_atom_type_description
_atom_type_scat_dispersion_real
_atom_type_scat_dispersion_imag
_atom_type_scat_source
C C 0.0033 0.0016 'International Tables Vol C Tables 4.2.6.8 and 6.1.1.4'
H H 0.0000 0.0000 'International Tables Vol C Tables 4.2.6.8 and 6.1.1.4'
B B 0.0013 0.0007 'International Tables Vol C Tables 4.2.6.8 and 6.1.1.4'
N N 0.0061 0.0033 'International Tables Vol C Tables 4.2.6.8 and 6.1.1.4'
O O 0.0106 0.0060 'International Tables Vol C Tables 4.2.6.8 and 6.1.1.4'
F F 0.0171 0.0103 'International Tables Vol C Tables 4.2.6.8 and 6.1.1.4'
Si Si 0.0817 0.0704 'International Tables Vol C Tables 4.2.6.8 and 6.1.1.4'
Cd Cd -0.8075 1.2024 'International Tables Vol C Tables 4.2.6.8 and 6.1.1.4'

loop_
_geom_angle_atom_site_label_1
_geom_angle_atom_site_label_2
_geom_angle_atom_site_label_3
_geom_angle
_geom_angle_site_symmetry_1
_geom_angle_site_symmetry_3
N1 Cd1 N1 89.86(11) 15 .
N1 Cd1 N1 89.86(11) 15 2_665
N1 Cd1 N1 90.14(11) . 2_665
N1 Cd1 N1 180.00(13) 15 3_565
N1 Cd1 N1 90.14(11) . 3_565
N1 Cd1 N1 90.14(11) 2_665 3_565
N1 Cd1 N1 90.14(11) 15 14_455
N1 Cd1 N1 89.86(11) . 14_455
N1 Cd1 N1 180.0 2_665 14_455
N1 Cd1 N1 89.86(11) 3_565 14_455
N1 Cd1 N1 90.14(11) 15 13_565
N1 Cd1 N1 180.0 . 13_565
N1 Cd1 N1 89.86(11) 2_665 13_565
N1 Cd1 N1 89.86(11) 3_565 13_565
N1 Cd1 N1 90.14(11) 14_455 13_565
N7 Cd2 N7 95.52(12) 8_554 7_554
N7 Cd2 N7 95.51(12) 8_554 9_554
N7 Cd2 N7 95.51(12) 7_554 9_554
N7 Cd2 N2 173.83(13) 8_554 2_665
N7 Cd2 N2 87.35(13) 7_554 2_665
N7 Cd2 N2 89.63(13) 9_554 2_665
N7 Cd2 N2 89.63(13) 8_554 .
N7 Cd2 N2 173.83(13) 7_554 .
N7 Cd2 N2 87.35(13) 9_554 .
N2 Cd2 N2 87.20(12) 2_665 .
N7 Cd2 N2 87.36(13) 8_554 3_565
N7 Cd2 N2 89.63(13) 7_554 3_565
N7 Cd2 N2 173.83(12) 9_554 3_565
N2 Cd2 N2 87.20(12) 2_665 3_565
N2 Cd2 N2 87.20(12) . 3_565
C1 N1 N2 107.5(3) . .
C1 N1 Cd1 130.6(3) . .
N2 N1 Cd1 121.9(2) . .
C2 N2 N1 107.5(3) . .
C2 N2 Cd2 120.9(3) . .
N1 N2 Cd2 129.0(2) . .
C2 N3 C1 105.1(4) . .
C2 N3 C3 127.1(4) . .
C1 N3 C3 127.7(4) . .
C3 N4 C7 115.8(4) . .
C9 N5 C8 104.7(4) . .
C9 N5 C7 127.0(4) . .
C8 N5 C7 128.3(4) . .
C9 N6 N7 106.2(4) . .
C8 N7 N6 107.2(4) . .
C8 N7 Cd2 134.0(3) . 4_445
N6 N7 Cd2 118.7(3) . 4_445
N1 C1 N3 109.6(4) . .
N1 C1 H1 125.2 . .
N3 C1 H1 125.2 . .
N2 C2 N3 110.1(4) . .
N2 C2 H2 124.9 . .
N3 C2 H2 124.9 . .
N4 C3 C4 125.1(4) . .
N4 C3 N3 114.9(4) . .
C4 C3 N3 120.0(4) . .
C5 C4 C3 117.2(5) . .
C5 C4 H4 121.4 . .
C3 C4 H4 121.4 . .
C4 C5 C6 119.4(5) . .
C4 C5 H5 120.3 . .
C6 C5 H5 120.3 . .
C7 C6 C5 117.0(5) . .
C7 C6 H6 121.5 . .
C5 C6 H6 121.5 . .
N4 C7 C6 125.4(4) . .
N4 C7 N5 114.5(4) . .
C6 C7 N5 120.0(4) . .
N7 C8 N5 110.6(4) . .
N7 C8 H8 124.7 . .
N5 C8 H8 124.7 . .
N6 C9 N5 111.4(5) . .
N6 C9 H9 124.3 . .
N5 C9 H9 124.3 . .
F1 Si1 F1 90.88(15) 3 11
F1 Si1 F1 89.12(15) 3 .
F1 Si1 F1 90.88(15) 11 .
F1 Si1 F1 89.12(15) 3 2
F1 Si1 F1 180.0 11 2
F1 Si1 F1 89.12(15) . 2
F1 Si1 F1 90.88(15) 3 10
F1 Si1 F1 89.12(15) 11 10
F1 Si1 F1 180.00(15) . 10
F1 Si1 F1 90.88(15) 2 10
F1 Si1 F1 180.0 3 12
F1 Si1 F1 89.12(15) 11 12
F1 Si1 F1 90.88(15) . 12
F1 Si1 F1 90.88(15) 2 12
F1 Si1 F1 89.12(15) 10 12
F2 B1 F5 108.9(9) . .
F2 B1 F4 109.0(9) . .
F5 B1 F4 111.1(9) . .
F2 B1 F3 110.3(9) . .
F5 B1 F3 107.6(9) . .
F4 B1 F3 109.8(9) . .

loop_
_geom_bond_atom_site_label_1
_geom_bond_atom_site_label_2
_geom_bond_distance
_geom_bond_site_symmetry_2
Cd1 N1 2.366(3) 15
Cd1 N1 2.366(3) .
Cd1 N1 2.366(3) 2_665
Cd1 N1 2.366(3) 3_565
Cd1 N1 2.366(3) 14_455
Cd1 N1 2.366(3) 13_565
Cd2 N7 2.324(4) 8_554
Cd2 N7 2.324(4) 7_554
Cd2 N7 2.324(4) 9_554
Cd2 N2 2.351(3) 2_665
Cd2 N2 2.351(3) .
Cd2 N2 2.351(3) 3_565
N1 C1 1.304(5) .
N1 N2 1.374(5) .
N2 C2 1.300(5) .
N3 C2 1.355(6) .
N3 C1 1.363(6) .
N3 C3 1.427(6) .
N4 C3 1.316(6) .
N4 C7 1.326(6) .
N5 C9 1.338(7) .
N5 C8 1.347(6) .
N5 C7 1.422(6) .
N6 C9 1.297(7) .
N6 N7 1.382(6) .
N7 C8 1.293(6) .
N7 Cd2 2.324(4) 4_445
C1 H1 0.9300 .
C2 H2 0.9300 .
C3 C4 1.382(7) .
C4 C5 1.379(8) .
C4 H4 0.9300 .
C5 C6 1.389(8) .
C5 H5 0.9300 .
C6 C7 1.369(7) .
C6 H6 0.9300 .
C8 H8 0.9300 .
C9 H9 0.9300 .
Si1 F1 1.678(3) 3
Si1 F1 1.678(3) 11
Si1 F1 1.678(3) .
Si1 F1 1.678(3) 2
Si1 F1 1.678(3) 10
Si1 F1 1.678(3) 12
F2 B1 1.381(9) .
F3 B1 1.391(9) .
F4 B1 1.387(9) .
F5 B1 1.384(9) .

loop_
_geom_torsion_atom_site_label_1
_geom_torsion_atom_site_label_2
_geom_torsion_atom_site_label_3
_geom_torsion_atom_site_label_4
_geom_torsion
_geom_torsion_site_symmetry_1
_geom_torsion_site_symmetry_4
N1 Cd1 N1 C1 34.0(5) 15 .
N1 Cd1 N1 C1 123.8(5) 2_665 .
N1 Cd1 N1 C1 -146.0(5) 3_565 .
N1 Cd1 N1 C1 -56.2(5) 14_455 .
N1 Cd1 N1 C1 -128(2) 13_565 .
N1 Cd1 N1 N2 -144.0(3) 15 .
N1 Cd1 N1 N2 -54.2(3) 2_665 .
N1 Cd1 N1 N2 36.0(3) 3_565 .
N1 Cd1 N1 N2 125.8(3) 14_455 .
N1 Cd1 N1 N2 54(2) 13_565 .
C1 N1 N2 C2 0.2(5) . .
Cd1 N1 N2 C2 178.7(3) . .
C1 N1 N2 Cd2 -161.4(3) . .
Cd1 N1 N2 Cd2 17.1(5) . .
N7 Cd2 N2 C2 59.2(4) 8_554 .
N7 Cd2 N2 C2 -154.2(12) 7_554 .
N7 Cd2 N2 C2 -36.3(4) 9_554 .
N2 Cd2 N2 C2 -126.1(5) 2_665 .
N2 Cd2 N2 C2 146.6(4) 3_565 .
N7 Cd2 N2 N1 -141.3(4) 8_554 .
N7 Cd2 N2 N1 5.3(15) 7_554 .
N7 Cd2 N2 N1 123.1(4) 9_554 .
N2 Cd2 N2 N1 33.4(3) 2_665 .
N2 Cd2 N2 N1 -54.0(3) 3_565 .
C9 N6 N7 C8 1.7(8) . .
C9 N6 N7 Cd2 178.1(5) . 4_445
N2 N1 C1 N3 0.4(6) . .
Cd1 N1 C1 N3 -177.8(3) . .
C2 N3 C1 N1 -0.9(6) . .
C3 N3 C1 N1 177.2(5) . .
N1 N2 C2 N3 -0.8(6) . .
Cd2 N2 C2 N3 162.6(3) . .
C1 N3 C2 N2 1.1(6) . .
C3 N3 C2 N2 -177.0(5) . .
C7 N4 C3 C4 0.6(10) . .
C7 N4 C3 N3 -179.1(5) . .
C2 N3 C3 N4 -162.5(5) . .
C1 N3 C3 N4 19.8(9) . .
C2 N3 C3 C4 17.7(10) . .
C1 N3 C3 C4 -160.0(6) . .
N4 C3 C4 C5 -0.5(12) . .
N3 C3 C4 C5 179.2(7) . .
C3 C4 C5 C6 -0.6(13) . .
C4 C5 C6 C7 1.5(13) . .
C3 N4 C7 C6 0.4(9) . .
C3 N4 C7 N5 -179.3(5) . .
C5 C6 C7 N4 -1.4(11) . .
C5 C6 C7 N5 178.3(7) . .
C9 N5 C7 N4 -18.3(9) . .
C8 N5 C7 N4 161.6(6) . .
C9 N5 C7 C6 162.0(8) . .
C8 N5 C7 C6 -18.1(10) . .
N6 N7 C8 N5 -1.5(7) . .
Cd2 N7 C8 N5 -177.1(4) 4_445 .
C9 N5 C8 N7 0.7(8) . .
C7 N5 C8 N7 -179.2(5) . .
N7 N6 C9 N5 -1.3(9) . .
C8 N5 C9 N6 0.4(9) . .
C7 N5 C9 N6 -179.6(6) . .
